data_1100236
loop_
_publ_author_name
'Boche, G.'
'Adler, M.'
'Adler, S.'
'Marsch, M.'
'Harms, K.'

_journal_name_full 'Private Communication'
_journal_year 2001
_chemical_formula_moiety 'C44 H52 F6 Li2 O6'
_chemical_formula_sum 'C44 H52 F6 Li2 O6'
_chemical_name_systematic
;
bis(\m~2~-2,2,2-Trifluoro-1,1-diphenylethoxo)-tetrakis(tetrahydrofuran-O)-di-lithium
;
_space_group_IT_number 2
_symmetry_cell_setting triclinic
_symmetry_Int_Tables_number 2
_symmetry_space_group_name_Hall '-P 1'
_symmetry_space_group_name_H-M 'P -1'
_cell_angle_alpha 114.874(16)
_cell_angle_beta 99.970(9)
_cell_angle_gamma 98.896(12)
_cell_formula_units_Z 1
_cell_length_a 10.1124(17)
_cell_length_b 10.7593(18)
_cell_length_c 10.8940(17)
_cell_volume 1024.208
_diffrn_ambient_temperature 223
_exptl_crystal_density_diffrn 1.305
_refine_ls_R_factor_gt 6.1
_refine_ls_wR_factor_gt 6.1
_cod_database_code 1100236

loop_
_symmetry_equiv_pos_site_id
_symmetry_equiv_pos_as_xyz
1 x,y,z
2 -x,-y,-z

loop_
_atom_site_label
_atom_site_type_symbol
_atom_site_fract_x
_atom_site_fract_y
_atom_site_fract_z
F1 F 0.36839(16) 0.32607(18) 0.17406(16)
O1 O 0.08052(16) 0.45400(17) 0.08344(16)
C1 C 0.1681(2) 0.4261(2) 0.1747(2)
Li1 Li 0.1016(4) 0.5191(4) -0.0542(4)
F2 F 0.21432(17) 0.24229(16) -0.02268(15)
O2 O 0.1541(2) 0.38805(19) -0.2290(2)
C2 C 0.2741(3) 0.3610(3) 0.0984(3)
F3 F 0.34783(16) 0.45073(17) 0.06494(17)
C3 C 0.2546(2) 0.5619(3) 0.3097(3)
O3 O 0.25197(19) 0.70231(19) 0.0149(2)
C4 C 0.2518(3) 0.6925(3) 0.3178(3)
H1 H 0.195(3) 0.692(3) 0.241(3)
C5 C 0.3275(4) 0.8171(4) 0.4383(4)
H2 H 0.324(4) 0.909(4) 0.436(4)
C6 C 0.4070(4) 0.8099(4) 0.5493(4)
H3 H 0.467(4) 0.895(5) 0.634(5)
C7 C 0.4103(3) 0.6807(4) 0.5430(3)
H4 H 0.466(4) 0.667(4) 0.610(4)
C8 C 0.3356(3) 0.5571(4) 0.4243(3)
H5 H 0.333(3) 0.459(3) 0.415(3)
C9 C 0.0882(3) 0.3255(2) 0.2193(2)
C10 C -0.0021(3) 0.3790(3) 0.3002(3)
H6 H -0.010(3) 0.477(3) 0.324(3)
C11 C -0.0844(3) 0.2971(3) 0.3408(3)
H7 H -0.147(3) 0.335(3) 0.397(3)
C12 C -0.0787(4) 0.1582(3) 0.3020(3)
H8 H -0.140(3) 0.099(3) 0.323(3)
C13 C 0.0096(4) 0.1043(3) 0.2233(3)
H9 H 0.012(4) 0.010(4) 0.193(4)
C14 C 0.0920(3) 0.1862(3) 0.1826(3)
H10 H 0.162(4) 0.146(4) 0.131(4)
C15 C 0.2711(4) 0.4169(4) -0.2782(5)
H11 H 0.35680 0.45160 -0.20280
H12 H 0.26400 0.48970 -0.30890
C16 C 0.2735(5) 0.2858(4) -0.3954(5)
H13 H 0.36870 0.27610 -0.39160
H14 H 0.23290 0.28310 -0.48530
C17 C 0.1888(4) 0.1724(4) -0.3774(4)
H15 H 0.24550 0.14460 -0.31560
H16 H 0.14390 0.08880 -0.46790
C18 C 0.0834(3) 0.2416(3) -0.3116(3)
H17 H 0.00250 0.22890 -0.38380
H18 H 0.05260 0.20140 -0.25250
C19 C 0.2172(3) 0.8363(3) 0.0612(4)
H19 H 0.17020 0.84580 -0.01980
H20 H 0.15460 0.84280 0.12170
H21? H 0.21110 0.87130 0.15630
H22? H 0.12950 0.82640 0.00270
C20 C 0.3381(9) 0.9419(9) 0.1342(15)
H23 H 0.34050 0.99400 0.23350
H24 H 0.34750 1.00860 0.09480
C21? C 0.3295(7) 0.9344(7) 0.0500(8)
H25? H 0.36020 1.02530 0.13550
H26? H 0.29680 0.95150 -0.03020
C22 C 0.4513(9) 0.8650(9) 0.1173(15)
H27 H 0.50100 0.88390 0.05480
H28 H 0.51780 0.90020 0.20880
C23? C 0.4462(9) 0.8627(8) 0.0302(9)
H29? H 0.46730 0.84640 -0.05900
H30? H 0.53030 0.91950 0.10710
C24 C 0.3994(11) 0.7277(15) 0.0648(19)
H31 H 0.42090 0.69690 0.13720
H32 H 0.43820 0.67570 -0.01230
C25? C 0.3978(9) 0.7418(11) 0.0306(16)
H33? H 0.44680 0.74680 0.11910
H34? H 0.42080 0.66620 -0.04550
O1A* O -0.08052(16) 0.54600(17) -0.08344(16)
C1A* C -0.1681(2) 0.5739(2) -0.1747(2)
C2A* C -0.2741(3) 0.6390(3) -0.0984(3)
F1A* F -0.36839(16) 0.67393(18) -0.17406(16)
F2A* F -0.21432(17) 0.75771(16) 0.02268(15)
F3A* F -0.34783(16) 0.54927(17) -0.06494(17)
C3A* C -0.2546(2) 0.4381(3) -0.3097(3)
C4A* C -0.2518(3) 0.3075(3) -0.3178(3)
H1A* H -0.195(3) 0.308(3) -0.241(3)
C5A* C -0.3275(4) 0.1829(4) -0.4383(4)
H2A* H -0.324(4) 0.091(4) -0.436(4)
C6A* C -0.4070(4) 0.1901(4) -0.5493(4)
H3A* H -0.467(4) 0.105(5) -0.634(5)
C7A* C -0.4103(3) 0.3193(4) -0.5430(3)
H4A* H -0.466(4) 0.333(4) -0.610(4)
C8A* C -0.3356(3) 0.4429(4) -0.4243(3)
H5A* H -0.333(3) 0.541(3) -0.415(3)
C9A* C -0.0882(3) 0.6745(2) -0.2193(2)
C10A* C 0.0021(3) 0.6210(3) -0.3002(3)
H6A* H 0.010(3) 0.523(3) -0.324(3)
C11A* C 0.0844(3) 0.7029(3) -0.3408(3)
H7A* H 0.147(3) 0.665(3) -0.397(3)
C12A* C 0.0787(4) 0.8418(3) -0.3020(3)
H8A* H 0.140(3) 0.901(3) -0.323(3)
C13A* C -0.0096(4) 0.8957(3) -0.2233(3)
H9A* H -0.012(4) 0.990(4) -0.193(4)
C14A* C -0.0920(3) 0.8138(3) -0.1826(3)
H10A* H -0.162(4) 0.854(4) -0.131(4)
Li1A* Li -0.1016(4) 0.4809(4) 0.0542(4)
O2A* O -0.1541(2) 0.61195(19) 0.2290(2)
C15A* C -0.2711(4) 0.5831(4) 0.2782(5)
H11A* H -0.35680 0.54840 0.20280
H12A* H -0.26400 0.51030 0.30890
C16A* C -0.2735(5) 0.7142(4) 0.3954(5)
H13A* H -0.36870 0.72390 0.39160
H14A* H -0.23290 0.71690 0.48530
C17A* C -0.1888(4) 0.8276(4) 0.3774(4)
H15A* H -0.24550 0.85540 0.31560
H16A* H -0.14390 0.91120 0.46790
C18A* C -0.0834(3) 0.7584(3) 0.3116(3)
H17A* H -0.00250 0.77110 0.38380
H18A* H -0.05260 0.79860 0.25250
O3A* O -0.25197(19) 0.29769(19) -0.0149(2)
C19A* C -0.2172(3) 0.1637(3) -0.0612(4)
H19A* H -0.17020 0.15420 0.01980
H20A* H -0.15460 0.15720 -0.12170
C20A* C -0.3381(9) 0.0581(9) -0.1342(15)
H23A* H -0.34050 0.00600 -0.23350
H24A* H -0.34750 -0.00860 -0.09480
C22A* C -0.4513(9) 0.1350(9) -0.1173(15)
H27A* H -0.50100 0.11610 -0.05480
H28A* H -0.51780 0.09980 -0.20880
C24A* C -0.3994(11) 0.2723(15) -0.0648(19)
H31A* H -0.42090 0.30310 -0.13720
H32A* H -0.43820 0.32430 0.01230

loop_
_atom_type_symbol
_atom_type_radius_bond
C 0.68
H 0.23
F 0.64
Li 0.84
O 0.83
